data_4306247
loop_
_publ_author_name
'Victor I. Ovcharenko'
'Galina V. Romanenko'
'Ksenia Yu. Maryunina'
'Artem S. Bogomyakov'
'Elena V. Gorelik'

_publ_section_title
;
Thermally Induced Magnetic Anomalies in Solvates of the
Bis(hexafluoroacetylacetonate)copper(II) Complex with Pyrazolyl-Substituted
Nitronyl Nitroxide
;
_journal_name_full 'Inorganic Chemistry'
_journal_page_first 9537
_journal_page_last 9552
_journal_paper_doi 10.1021/ic8011074
_journal_volume 47
_journal_year 2008
_chemical_formula_sum 'C28 H33 Cu F12 N4 O6'
_chemical_formula_weight 813.12
_chemical_name_systematic
; 
 catena-(bis(m2-4,4,5,5-Tetramethyl-2-
 (1-butylpyrazole-4-yl)-4,5-dihydro-1H-
 imidazol-3-oxide-1-oxyl)-tetrakis(1,
 1,1,5,5,5-hexafluoropentan-2,4-
 dionato)-di-copper(ii)) octene solvate
;
_space_group_IT_number 2
_symmetry_cell_setting triclinic
_symmetry_space_group_name_Hall '-P 1'
_symmetry_space_group_name_H-M 'P -1'
_atom_sites_solution_hydrogens geom
_atom_sites_solution_primary direct
_atom_sites_solution_secondary difmap
_audit_creation_method SHELXL-97
_cell_angle_alpha 98.260(3)
_cell_angle_beta 96.986(4)
_cell_angle_gamma 111.960(3)
_cell_formula_units_Z 2
_cell_length_a 11.085(2)
_cell_length_b 13.350(3)
_cell_length_c 13.405(3)
_cell_measurement_reflns_used 3148
_cell_measurement_temperature 240(2)
_cell_measurement_theta_max 23.15
_cell_measurement_theta_min 2.52
_cell_volume 1787.2(7)
_computing_cell_refinement 'Bruker SMART'
_computing_data_collection 'Bruker SMART'
_computing_data_reduction 'Bruker SAINT'
_computing_molecular_graphics 'Bruker SHELXTL'
_computing_publication_material 'Bruker SHELXTL'
_computing_structure_refinement 'SHELXL-97 (Sheldrick, 1997)'
_computing_structure_solution 'SHELXS-97 (Sheldrick, 1990)'
_diffrn_ambient_temperature 240(2)
_diffrn_measured_fraction_theta_full 0.984
_diffrn_measured_fraction_theta_max 0.984
_diffrn_measurement_device_type 'CCD area detector'
_diffrn_measurement_method 'phi and omega scans'
_diffrn_radiation_monochromator graphite
_diffrn_radiation_source 'fine-focus sealed tube'
_diffrn_radiation_type MoK\a
_diffrn_radiation_wavelength 0.71073
_diffrn_reflns_av_R_equivalents 0.0369
_diffrn_reflns_av_sigmaI/netI 0.0654
_diffrn_reflns_limit_h_max 12
_diffrn_reflns_limit_h_min -11
_diffrn_reflns_limit_k_max 14
_diffrn_reflns_limit_k_min -14
_diffrn_reflns_limit_l_max 11
_diffrn_reflns_limit_l_min -14
_diffrn_reflns_number 7724
_diffrn_reflns_theta_full 23.32
_diffrn_reflns_theta_max 23.32
_diffrn_reflns_theta_min 2.05
_exptl_absorpt_coefficient_mu 0.718
_exptl_absorpt_correction_type none
_exptl_crystal_density_diffrn 1.511
_exptl_crystal_density_meas 0
_exptl_crystal_density_method 'not measured'
_exptl_crystal_F_000 828
_refine_diff_density_max 0.508
_refine_diff_density_min -0.460
_refine_diff_density_rms 0.073
_refine_ls_extinction_method none
_refine_ls_goodness_of_fit_ref 1.050
_refine_ls_hydrogen_treatment constr
_refine_ls_matrix_type full
_refine_ls_number_parameters 607
_refine_ls_number_reflns 5093
_refine_ls_number_restraints 8
_refine_ls_restrained_S_all 1.065
_refine_ls_R_factor_all 0.0704
_refine_ls_R_factor_gt 0.0637
_refine_ls_shift/su_max 0.351
_refine_ls_shift/su_mean 0.039
_refine_ls_structure_factor_coef Fsqd
_refine_ls_weighting_details 'calc w=1/[\s^2^(Fo^2^)+(0.0920P)^2^+1.6048P] where P=(Fo^2^+2Fc^2^)/3'
_refine_ls_weighting_scheme calc
_refine_ls_wR_factor_gt 0.1686
_refine_ls_wR_factor_ref 0.1754
_reflns_number_gt 4555
_reflns_number_total 5093
_reflns_threshold_expression >2sigma(I)
_cod_data_source_file ic8011074_si_001_47.cif
_cod_data_source_block C8en240
_cod_depositor_comments
;
The following automatic conversions were performed:
'_symmetry_cell_setting' value 'Triclinic' changed to 'triclinic'
according to '/home/saulius/struct/CIF-dictionaries/cif_core.dic'
dictionary named 'cif_core.dic' version 2.4.1 from 2010-06-29.

Automatic conversion script
Id: cif_fix_enum 1527 2010-12-29 10:47:43Z saulius 
;
_cod_original_cell_volume 1787.3(6)
_cod_database_code 4306247

loop_
_symmetry_equiv_pos_as_xyz
'x, y, z'
'-x, -y, -z'

loop_
_atom_site_label
_atom_site_type_symbol
_atom_site_fract_x
_atom_site_fract_y
_atom_site_fract_z
_atom_site_U_iso_or_equiv
_atom_site_adp_type
_atom_site_occupancy
_atom_site_symmetry_multiplicity
_atom_site_calc_flag
_atom_site_refinement_flags
_atom_site_disorder_assembly
_atom_site_disorder_group
Cu1 Cu 0.0000 0.0000 0.5000 0.04202(17) Uani 1 2 d S . .
O1 O 0.1038(2) -0.0608(2) 0.41969(19) 0.0486(7) Uani 1 1 d . . .
C1 C 0.2446(5) -0.1460(4) 0.3774(4) 0.0757(14) Uani 1 1 d . . .
F1 F 0.1318(7) -0.2416(7) 0.3255(7) 0.112(3) Uani 0.50 1 d P . .
F2 F 0.3248(8) -0.1847(8) 0.4124(6) 0.130(3) Uani 0.50 1 d P . .
F3 F 0.2735(10) -0.0978(8) 0.3034(7) 0.128(3) Uani 0.50 1 d P . .
F1A F 0.1968(12) -0.2447(7) 0.3712(9) 0.147(4) Uani 0.50 1 d P . .
F2A F 0.2373(11) -0.1200(10) 0.2922(6) 0.131(4) Uani 0.50 1 d P . .
F3A F 0.3806(8) -0.1099(8) 0.4050(7) 0.122(3) Uani 0.50 1 d P . .
C2 C 0.1968(4) -0.0827(3) 0.4575(3) 0.0521(10) Uani 1 1 d . . .
C3 C 0.2566(4) -0.0596(4) 0.5588(3) 0.0626(11) Uani 1 1 d . . .
H3A H 0.3261 -0.0807 0.5761 0.075 Uiso 1 1 calc R . .
C4 C 0.2172(4) -0.0063(3) 0.6353(3) 0.0507(10) Uani 1 1 d . . .
C5 C 0.2916(5) 0.0186(5) 0.7457(4) 0.0752(14) Uani 1 1 d . . .
F4 F 0.3325(8) 0.1235(7) 0.7893(5) 0.082(2) Uani 0.50 1 d P . .
F5 F 0.4002(8) 0.0003(11) 0.7516(8) 0.147(5) Uani 0.50 1 d P . .
F6 F 0.2128(9) -0.0352(7) 0.8044(6) 0.125(4) Uani 0.50 1 d P . .
F4A F 0.3624(11) -0.0345(8) 0.7597(7) 0.113(3) Uani 0.50 1 d P . .
F5A F 0.3726(16) 0.1203(11) 0.7694(11) 0.203(8) Uani 0.50 1 d P . .
F6A F 0.2127(13) -0.0032(16) 0.8044(8) 0.208(6) Uani 0.50 1 d P . .
O2 O 0.1254(2) 0.0269(2) 0.62728(19) 0.0499(7) Uani 1 1 d . . .
Cu2 Cu 0.5000 0.5000 1.0000 0.05066(18) Uani 1 2 d S . .
O3 O 0.5308(3) 0.6400(2) 0.9548(2) 0.0534(7) Uani 1 1 d . . .
C6 C 0.5330(6) 0.8119(4) 0.9487(4) 0.0780(15) Uani 1 1 d . . .
F7 F 0.5046(6) 0.8890(4) 1.0008(5) 0.0747(16) Uani 0.50 1 d P . .
F8 F 0.4804(8) 0.8006(6) 0.8525(4) 0.086(2) Uani 0.50 1 d P . .
F9 F 0.6629(5) 0.8511(4) 0.9569(6) 0.0740(17) Uani 0.50 1 d P . .
F7A F 0.451(2) 0.8355(16) 0.917(3) 0.464(16) Uani 0.50 1 d P . .
F8A F 0.560(3) 0.8124(11) 0.8742(13) 0.344(9) Uani 0.50 1 d P . .
F9A F 0.583(3) 0.8890(10) 1.0034(10) 0.360(16) Uani 0.50 1 d P . .
C7 C 0.4780(4) 0.7039(3) 0.9837(3) 0.0530(10) Uani 1 1 d . . .
C8 C 0.3794(4) 0.6860(3) 1.0416(3) 0.0581(10) Uani 1 1 d . . .
H8A H 0.3494 0.7415 1.0587 0.070 Uiso 1 1 calc R . .
C9 C 0.3246(4) 0.5888(3) 1.0748(3) 0.0492(10) Uani 1 1 d . . .
C10 C 0.2100(4) 0.5719(4) 1.1336(4) 0.0677(12) Uani 1 1 d . . .
F10 F 0.1990(10) 0.6709(8) 1.1584(9) 0.154(4) Uani 0.50 1 d P . .
F11 F 0.2237(8) 0.5329(8) 1.2091(7) 0.123(3) Uani 0.50 1 d P . .
F12 F 0.1019(8) 0.5100(11) 1.0717(8) 0.146(5) Uani 0.50 1 d P . .
F10A F 0.2480(9) 0.5786(10) 1.2292(6) 0.120(4) Uani 0.50 1 d P . .
F11A F 0.1145(9) 0.4705(8) 1.1028(9) 0.126(4) Uani 0.50 1 d P . .
F12A F 0.1503(7) 0.6337(7) 1.1273(8) 0.094(2) Uani 0.50 1 d P . .
O4 O 0.3536(2) 0.5062(2) 1.0619(2) 0.0500(7) Uani 1 1 d . . .
O01 O 0.0962(2) 0.1826(2) 0.4819(2) 0.0538(7) Uani 1 1 d . . .
N1 N 0.2185(3) 0.2329(2) 0.4746(2) 0.0454(8) Uani 1 1 d . . .
C01 C 0.2590(4) 0.2488(3) 0.3737(3) 0.0511(10) Uani 1 1 d . . .
C02 C 0.2213(5) 0.3408(4) 0.3439(4) 0.0725(13) Uani 1 1 d . . .
H02A H 0.1266 0.3142 0.3254 0.109 Uiso 1 1 calc R . .
H02B H 0.2603 0.3639 0.2866 0.109 Uiso 1 1 calc R . .
H02C H 0.2532 0.4022 0.4011 0.109 Uiso 1 1 calc R . .
C03 C 0.1879(5) 0.1430(4) 0.2929(3) 0.0693(13) Uani 1 1 d . . .
H03A H 0.0949 0.1272 0.2785 0.104 Uiso 1 1 calc R . .
H03B H 0.2009 0.0832 0.3180 0.104 Uiso 1 1 calc R . .
H03C H 0.2230 0.1517 0.2312 0.104 Uiso 1 1 calc R . .
C04 C 0.4112(4) 0.2847(3) 0.4048(3) 0.0517(10) Uani 1 1 d . . .
C05 C 0.4550(5) 0.1894(4) 0.3989(3) 0.0653(12) Uani 1 1 d . . .
H05A H 0.5497 0.2178 0.4191 0.098 Uiso 1 1 calc R . .
H05B H 0.4289 0.1474 0.3297 0.098 Uiso 1 1 calc R . .
H05C H 0.4144 0.1428 0.4440 0.098 Uiso 1 1 calc R . .
C06 C 0.4951(5) 0.3736(4) 0.3537(3) 0.0703(13) Uani 1 1 d . . .
H06A H 0.5872 0.3906 0.3775 0.105 Uiso 1 1 calc R . .
H06B H 0.4780 0.4387 0.3708 0.105 Uiso 1 1 calc R . .
H06C H 0.4732 0.3476 0.2806 0.105 Uiso 1 1 calc R . .
N2 N 0.4311(3) 0.3312(2) 0.5171(2) 0.0471(8) Uani 1 1 d . . .
O02 O 0.5462(3) 0.3894(2) 0.5714(2) 0.0624(8) Uani 1 1 d . . .
C07 C 0.3180(3) 0.2930(3) 0.5534(3) 0.0425(9) Uani 1 1 d . . .
C08 C 0.3067(3) 0.3155(3) 0.6594(3) 0.0432(9) Uani 1 1 d . . .
C09 C 0.4064(4) 0.3804(3) 0.7444(3) 0.0480(10) Uani 1 1 d . . .
H09A H 0.4956 0.4154 0.7415 0.058 Uiso 1 1 calc R . .
N3 N 0.3574(3) 0.3854(3) 0.8292(2) 0.0502(8) Uani 1 1 d . . .
N4 N 0.2259(3) 0.3206(3) 0.8000(2) 0.0561(9) Uani 1 1 d . . .
C041 C 0.1384(5) 0.3029(4) 0.8750(4) 0.0777(15) Uani 1 1 d . . .
H04A H 0.1897 0.3472 0.9415 0.093 Uiso 1 1 calc R . .
H04B H 0.0703 0.3294 0.8556 0.093 Uiso 1 1 calc R . .
C042 C 0.0763(7) 0.1923(6) 0.8850(5) 0.126(2) Uani 1 1 d . . .
H04C H 0.1423 0.1617 0.8972 0.151 Uiso 1 1 calc R . .
H04D H 0.0143 0.1486 0.8221 0.151 Uiso 1 1 calc R . .
C043 C -0.0008(9) 0.1874(8) 0.9792(8) 0.190(4) Uani 1 1 d D . .
H04E H 0.0546 0.1858 1.0402 0.229 Uiso 1 1 calc R . .
H04F H -0.0191 0.2531 0.9930 0.229 Uiso 1 1 calc R . .
C044 C -0.1112(15) 0.1007(14) 0.9587(12) 0.329(11) Uani 1 1 d D . .
H04G H -0.1576 0.1012 1.0146 0.494 Uiso 1 1 calc R . .
H04H H -0.0928 0.0355 0.9492 0.494 Uiso 1 1 calc R . .
H04I H -0.1650 0.1010 0.8970 0.494 Uiso 1 1 calc R . .
C010 C 0.1923(4) 0.2788(3) 0.7000(3) 0.0534(11) Uani 1 1 d . . .
H01A H 0.1076 0.2332 0.6637 0.064 Uiso 1 1 calc R . .
C1S C 0.155(2) 0.6607(18) 0.781(3) 0.239(16) Uani 0.50 1 d PD . .
C2S C 0.136(3) 0.559(3) 0.7079(18) 0.266(19) Uani 0.50 1 d PD . .
C3S C 0.097(3) 0.498(2) 0.599(2) 0.266(19) Uani 0.50 1 d PD . .
C4S C 0.024(3) 0.559(2) 0.551(2) 0.51(4) Uani 0.50 1 d PD . .
C5S C -0.016(3) 0.491(2) 0.444(2) 0.240(17) Uani 0.50 1 d PD . .
C6S C -0.130(2) 0.384(2) 0.396(2) 0.40(2) Uani 0.50 1 d PD . .
C7S C -0.112(3) 0.374(3) 0.287(2) 0.50(5) Uani 0.50 1 d PD . .
C8S C -0.164(2) 0.438(2) 0.2248(17) 0.158(8) Uani 0.50 1 d PD . .

loop_
_atom_site_aniso_label
_atom_site_aniso_U_11
_atom_site_aniso_U_22
_atom_site_aniso_U_33
_atom_site_aniso_U_23
_atom_site_aniso_U_13
_atom_site_aniso_U_12
Cu1 0.0393(3) 0.0478(3) 0.0325(3) -0.0028(3) 0.0018(2) 0.0158(3)
O1 0.0476(13) 0.0536(14) 0.0394(14) 0.0033(12) 0.0052(11) 0.0177(12)
C1 0.091(3) 0.085(3) 0.063(3) 0.000(3) 0.011(3) 0.054(3)
F1 0.104(4) 0.104(5) 0.113(6) -0.042(4) 0.013(4) 0.051(4)
F2 0.178(5) 0.203(6) 0.072(4) -0.008(4) -0.006(4) 0.167(5)
F3 0.201(6) 0.099(5) 0.123(6) 0.039(4) 0.125(5) 0.068(5)
F1A 0.217(10) 0.061(4) 0.184(10) 0.007(5) 0.111(8) 0.060(6)
F2A 0.194(7) 0.228(10) 0.040(4) 0.014(5) 0.013(5) 0.166(7)
F3A 0.108(5) 0.187(8) 0.098(5) 0.004(5) 0.036(4) 0.094(5)
C2 0.056(2) 0.053(2) 0.045(2) 0.0017(18) 0.0050(18) 0.0230(18)
C3 0.069(2) 0.073(3) 0.055(3) 0.007(2) 0.002(2) 0.045(2)
C4 0.054(2) 0.053(2) 0.041(2) 0.0033(18) -0.0022(17) 0.0222(18)
C5 0.091(3) 0.091(3) 0.051(3) 0.003(2) -0.003(2) 0.053(3)
F4 0.124(5) 0.072(4) 0.038(3) -0.013(3) -0.023(3) 0.045(3)
F5 0.105(4) 0.285(12) 0.073(5) -0.006(6) -0.017(4) 0.128(6)
F6 0.126(6) 0.121(5) 0.066(4) 0.057(4) -0.012(4) -0.024(5)
F4A 0.180(8) 0.136(5) 0.058(5) 0.003(4) -0.026(5) 0.121(5)
F5A 0.261(14) 0.090(7) 0.163(11) -0.016(7) -0.128(10) 0.032(9)
F6A 0.213(8) 0.464(18) 0.052(5) 0.063(7) 0.035(6) 0.245(10)
O2 0.0511(14) 0.0535(14) 0.0383(14) -0.0014(12) -0.0011(11) 0.0200(12)
Cu2 0.0669(4) 0.0501(3) 0.0515(4) 0.0133(3) 0.0262(3) 0.0360(3)
O3 0.0722(16) 0.0530(14) 0.0441(14) 0.0120(12) 0.0194(12) 0.0319(13)
C6 0.144(4) 0.061(3) 0.045(3) 0.014(2) 0.015(3) 0.057(3)
F7 0.148(4) 0.043(2) 0.069(3) 0.010(2) 0.052(3) 0.069(3)
F8 0.158(5) 0.075(4) 0.015(2) 0.011(2) -0.017(3) 0.043(4)
F9 0.062(3) 0.054(3) 0.115(5) 0.038(3) 0.029(3) 0.022(2)
F7A 0.243(17) 0.306(14) 0.89(5) 0.44(2) 0.01(2) 0.069(14)
F8A 0.80(3) 0.136(8) 0.245(12) 0.124(7) 0.377(14) 0.232(13)
F9A 0.62(3) 0.095(8) 0.099(8) 0.030(6) -0.091(15) -0.105(14)
C7 0.079(2) 0.052(2) 0.034(2) -0.0003(17) 0.0045(18) 0.038(2)
C8 0.083(2) 0.063(2) 0.048(2) 0.0060(19) 0.016(2) 0.052(2)
C9 0.058(2) 0.061(2) 0.034(2) -0.0007(17) 0.0036(16) 0.0352(18)
C10 0.072(2) 0.085(3) 0.064(3) 0.007(2) 0.022(2) 0.052(2)
F10 0.201(6) 0.110(6) 0.197(8) 0.018(5) 0.146(6) 0.083(5)
F11 0.138(5) 0.196(6) 0.130(5) 0.121(4) 0.104(4) 0.118(4)
F12 0.054(4) 0.260(14) 0.099(6) 0.003(7) 0.016(4) 0.047(6)
F10A 0.106(5) 0.238(11) 0.045(4) 0.018(5) 0.025(4) 0.102(6)
F11A 0.092(5) 0.097(5) 0.160(9) -0.036(6) 0.069(6) 0.014(4)
F12A 0.092(4) 0.112(5) 0.127(6) 0.045(5) 0.050(4) 0.078(4)
O4 0.0586(14) 0.0524(14) 0.0457(15) 0.0048(12) 0.0159(12) 0.0296(12)
O01 0.0455(14) 0.0559(15) 0.0494(16) 0.0014(13) 0.0060(12) 0.0130(12)
N1 0.0490(17) 0.0479(17) 0.0375(16) 0.0050(13) 0.0089(13) 0.0185(14)
C01 0.067(2) 0.048(2) 0.0333(19) 0.0075(16) 0.0043(17) 0.0198(18)
C02 0.081(3) 0.080(3) 0.063(3) 0.025(2) 0.006(2) 0.038(2)
C03 0.088(3) 0.068(3) 0.036(2) 0.000(2) 0.009(2) 0.018(2)
C04 0.067(2) 0.050(2) 0.038(2) 0.0090(17) 0.0171(17) 0.0208(18)
C05 0.089(3) 0.065(2) 0.054(2) 0.009(2) 0.023(2) 0.041(2)
C06 0.084(3) 0.067(3) 0.060(3) 0.020(2) 0.032(2) 0.022(2)
N2 0.0508(17) 0.0479(17) 0.0409(17) 0.0056(14) 0.0110(14) 0.0182(14)
O02 0.0510(15) 0.0667(17) 0.0569(17) 0.0021(14) 0.0089(13) 0.0136(14)
C07 0.0423(18) 0.0421(19) 0.0380(19) 0.0043(16) 0.0055(15) 0.0134(15)
C08 0.0494(19) 0.0422(19) 0.0362(19) 0.0047(15) 0.0075(16) 0.0175(16)
C09 0.053(2) 0.050(2) 0.036(2) 0.0096(17) 0.0066(16) 0.0151(17)
N3 0.0564(18) 0.0516(18) 0.0363(17) 0.0045(14) 0.0083(14) 0.0163(15)
N4 0.0617(19) 0.0536(19) 0.0428(18) -0.0038(15) 0.0179(15) 0.0141(16)
C041 0.075(3) 0.087(3) 0.060(3) -0.003(2) 0.034(2) 0.020(3)
C042 0.148(5) 0.125(5) 0.134(5) 0.061(4) 0.102(4) 0.054(4)
C043 0.190(7) 0.144(7) 0.280(10) 0.091(7) 0.169(7) 0.058(6)
C044 0.36(2) 0.34(2) 0.242(16) 0.032(15) 0.166(15) 0.062(17)
C010 0.053(2) 0.051(2) 0.042(2) -0.0115(18) 0.0086(17) 0.0133(18)
C1S 0.120(16) 0.19(2) 0.38(4) 0.11(2) -0.03(2) 0.035(15)
C2S 0.163(19) 0.50(6) 0.20(3) 0.12(3) 0.039(19) 0.18(3)
C3S 0.20(2) 0.19(2) 0.40(5) 0.07(3) -0.01(3) 0.09(2)
C4S 0.235(19) 0.25(3) 1.05(12) -0.11(5) 0.24(5) 0.15(2)
C5S 0.32(3) 0.190(19) 0.28(4) 0.02(3) 0.05(4) 0.19(2)
C6S 0.146(16) 0.39(3) 0.85(7) 0.46(4) 0.24(3) 0.155(18)
C7S 0.16(3) 0.70(11) 0.77(14) 0.39(10) 0.11(5) 0.21(5)
C8S 0.121(14) 0.196(18) 0.140(15) 0.073(14) -0.007(12) 0.041(13)

loop_
_atom_type_symbol
_atom_type_description
_atom_type_scat_dispersion_real
_atom_type_scat_dispersion_imag
_atom_type_scat_source
C C 0.0033 0.0016 'International Tables Vol C Tables 4.2.6.8 and 6.1.1.4'
H H 0.0000 0.0000 'International Tables Vol C Tables 4.2.6.8 and 6.1.1.4'
N N 0.0061 0.0033 'International Tables Vol C Tables 4.2.6.8 and 6.1.1.4'
O O 0.0106 0.0060 'International Tables Vol C Tables 4.2.6.8 and 6.1.1.4'
F F 0.0171 0.0103 'International Tables Vol C Tables 4.2.6.8 and 6.1.1.4'
Cu Cu 0.3201 1.2651 'International Tables Vol C Tables 4.2.6.8 and 6.1.1.4'

loop_
_geom_angle_atom_site_label_1
_geom_angle_atom_site_label_2
_geom_angle_atom_site_label_3
_geom_angle
_geom_angle_site_symmetry_1
_geom_angle_site_symmetry_3
_geom_angle_publ_flag
O2 Cu1 O2 180.0 2_556 . ?
O2 Cu1 O1 90.95(11) 2_556 2_556 ?
O2 Cu1 O1 89.05(11) . 2_556 ?
O2 Cu1 O1 89.05(11) 2_556 . ?
O2 Cu1 O1 90.95(11) . . ?
O1 Cu1 O1 180.0 2_556 . ?
O2 Cu1 O01 92.90(10) 2_556 2_556 ?
O2 Cu1 O01 87.10(10) . 2_556 ?
O1 Cu1 O01 98.70(10) 2_556 2_556 ?
O1 Cu1 O01 81.30(10) . 2_556 ?
O2 Cu1 O01 87.10(10) 2_556 . ?
O2 Cu1 O01 92.90(10) . . ?
O1 Cu1 O01 81.30(10) 2_556 . ?
O1 Cu1 O01 98.70(10) . . ?
O01 Cu1 O01 180.0 2_556 . ?
C2 O1 Cu1 124.7(3) . . ?
F1A C1 F2A 112.6(9) . . ?
F1A C1 F2 65.6(7) . . ?
F2A C1 F2 124.9(8) . . ?
F1A C1 F3 125.6(8) . . ?
F2A C1 F3 18.0(7) . . ?
F2 C1 F3 115.7(8) . . ?
F1A C1 F3A 107.8(8) . . ?
F2A C1 F3A 99.5(8) . . ?
F2 C1 F3A 43.5(6) . . ?
F3 C1 F3A 83.2(7) . . ?
F1A C1 F1 39.3(7) . . ?
F2A C1 F1 82.8(7) . . ?
F2 C1 F1 103.4(7) . . ?
F3 C1 F1 100.2(7) . . ?
F3A C1 F1 140.5(7) . . ?
F1A C1 C2 113.5(7) . . ?
F2A C1 C2 113.9(7) . . ?
F2 C1 C2 116.1(5) . . ?
F3 C1 C2 112.6(6) . . ?
F3A C1 C2 108.3(5) . . ?
F1 C1 C2 106.5(5) . . ?
F1A F1 C1 57.6(7) . . ?
F1A F1 F2A 94.0(10) . . ?
C1 F1 F2A 44.3(4) . . ?
F3A F2 C1 74.9(8) . . ?
F3A F2 F1A 128.2(11) . . ?
C1 F2 F1A 55.3(5) . . ?
C1 F3 F3A 51.2(5) . . ?
F1 F1A C1 83.1(10) . . ?
F1 F1A F2 138.9(13) . . ?
C1 F1A F2 59.1(6) . . ?
C1 F2A F1 52.9(6) . . ?
F2 F3A C1 61.7(7) . . ?
F2 F3A F3 98.4(8) . . ?
C1 F3A F3 45.6(4) . . ?
O1 C2 C3 128.3(4) . . ?
O1 C2 C1 113.2(4) . . ?
C3 C2 C1 118.5(4) . . ?
C4 C3 C2 122.2(4) . . ?
O2 C4 C3 128.1(4) . . ?
O2 C4 C5 113.3(4) . . ?
C3 C4 C5 118.6(4) . . ?
F6A C5 F4A 106.9(10) . . ?
F6A C5 F5A 111.6(12) . . ?
F4A C5 F5A 104.9(10) . . ?
F6A C5 F5 125.9(9) . . ?
F4A C5 F5 23.8(8) . . ?
F5A C5 F5 83.7(10) . . ?
F6A C5 F4 88.3(10) . . ?
F4A C5 F4 121.5(7) . . ?
F5A C5 F4 24.7(10) . . ?
F5 C5 F4 104.3(8) . . ?
F6A C5 F6 18.8(11) . . ?
F4A C5 F6 90.2(8) . . ?
F5A C5 F6 125.9(10) . . ?
F5 C5 F6 111.7(8) . . ?
F4 C5 F6 104.7(7) . . ?
F6A C5 C4 110.1(7) . . ?
F4A C5 C4 114.4(6) . . ?
F5A C5 C4 108.9(8) . . ?
F5 C5 C4 112.8(6) . . ?
F4 C5 C4 111.9(5) . . ?
F6 C5 C4 111.0(5) . . ?
F5A F4 C5 74.2(18) . . ?
F5A F4 F6A 116(2) . . ?
C5 F4 F6A 43.8(5) . . ?
F4A F5 C5 72.1(19) . . ?
F4A F5 F5A 115(2) . . ?
C5 F5 F5A 47.5(7) . . ?
F5 F4A C5 84(2) . . ?
F4 F5A C5 81(2) . . ?
F4 F5A F5 121(2) . . ?
C5 F5A F5 48.9(6) . . ?
C5 F6A F4 47.9(7) . . ?
C4 O2 Cu1 124.9(2) . . ?
O4 Cu2 O4 179.997(2) . 2_667 ?
O4 Cu2 O3 92.26(11) . . ?
O4 Cu2 O3 87.74(11) 2_667 . ?
O4 Cu2 O3 87.74(11) . 2_667 ?
O4 Cu2 O3 92.26(11) 2_667 2_667 ?
O3 Cu2 O3 179.999(1) . 2_667 ?
O4 Cu2 N3 94.96(11) . . ?
O4 Cu2 N3 85.04(11) 2_667 . ?
O3 Cu2 N3 92.88(11) . . ?
O3 Cu2 N3 87.12(11) 2_667 . ?
C7 O3 Cu2 124.0(3) . . ?
F8A C6 F9A 114.8(14) . . ?
F8A C6 F7A 87(2) . . ?
F9A C6 F7A 93.1(19) . . ?
F8A C6 F7 125.0(10) . . ?
F9A C6 F7 40.9(17) . . ?
F7A C6 F7 57.6(18) . . ?
F8A C6 F8 39.6(15) . . ?
F9A C6 F8 125.5(10) . . ?
F7A C6 F8 51.3(19) . . ?
F7 C6 F8 105.4(7) . . ?
F8A C6 F9 69.1(15) . . ?
F9A C6 F9 67.3(17) . . ?
F7A C6 F9 136.0(11) . . ?
F7 C6 F9 107.3(5) . . ?
F8 C6 F9 107.8(7) . . ?
F8A C6 C7 119.4(8) . . ?
F9A C6 C7 121.1(8) . . ?
F7A C6 C7 111.0(10) . . ?
F7 C6 C7 112.3(5) . . ?
F8 C6 C7 110.7(5) . . ?
F9 C6 C7 112.9(5) . . ?
F9A F7 F7A 101.0(17) . . ?
F9A F7 C6 54.6(10) . . ?
F7A F7 C6 52.9(11) . . ?
F8A F8 F7A 103.7(16) . . ?
F8A F8 C6 54.8(10) . . ?
F7A F8 C6 55.0(12) . . ?
C6 F9 F8A 47.1(7) . . ?
C6 F9 F9A 47.7(7) . . ?
F8A F9 F9A 83.8(11) . . ?
F7 F7A C6 69.6(15) . . ?
F7 F7A F8 136(2) . . ?
C6 F7A F8 73.7(19) . . ?
F7 F7A F9A 32.2(13) . . ?
C6 F7A F9A 42.4(11) . . ?
F8 F7A F9A 104(2) . . ?
F7 F7A F8A 103.7(18) . . ?
C6 F7A F8A 45.5(12) . . ?
F8 F7A F8A 32.8(13) . . ?
F9A F7A F8A 71.6(15) . . ?
F8 F8A C6 85.6(18) . . ?
F8 F8A F9 147.0(18) . . ?
C6 F8A F9 63.8(11) . . ?
F8 F8A F7A 43.5(16) . . ?
C6 F8A F7A 48.0(12) . . ?
F9 F8A F7A 103.6(15) . . ?
F7 F9A C6 84.5(16) . . ?
F7 F9A F9 147.1(14) . . ?
C6 F9A F9 64.9(13) . . ?
F7 F9A F7A 46.8(16) . . ?
C6 F9A F7A 44.5(11) . . ?
F9 F9A F7A 100.3(16) . . ?
O3 C7 C8 127.8(4) . . ?
O3 C7 C6 112.7(4) . . ?
C8 C7 C6 119.5(4) . . ?
C9 C8 C7 122.1(4) . . ?
O4 C9 C8 128.4(4) . . ?
O4 C9 C10 112.2(4) . . ?
C8 C9 C10 119.3(4) . . ?
F11 C10 F12A 123.3(8) . . ?
F11 C10 F12 110.9(8) . . ?
F12A C10 F12 77.0(8) . . ?
F11 C10 F10A 26.4(8) . . ?
F12A C10 F10A 107.0(8) . . ?
F12 C10 F10A 131.4(8) . . ?
F11 C10 F11A 79.4(7) . . ?
F12A C10 F11A 104.0(7) . . ?
F12 C10 F11A 33.7(8) . . ?
F10A C10 F11A 103.8(9) . . ?
F11 C10 F10 112.0(8) . . ?
F12A C10 F10 27.3(6) . . ?
F12 C10 F10 104.4(9) . . ?
F10A C10 F10 88.6(8) . . ?
F11A C10 F10 129.2(7) . . ?
F11 C10 C9 112.6(6) . . ?
F12A C10 C9 117.4(6) . . ?
F12 C10 C9 108.3(6) . . ?
F10A C10 C9 111.5(6) . . ?
F11A C10 C9 112.0(5) . . ?
F10 C10 C9 108.3(6) . . ?
F12A F10 C10 64.9(13) . . ?
F10A F11 C10 82.4(18) . . ?
F10A F11 F11A 131(2) . . ?
C10 F11 F11A 53.4(6) . . ?
F11A F12 C10 77.5(11) . . ?
F11A F12 F12A 117.5(15) . . ?
C10 F12 F12A 50.5(5) . . ?
F11 F10A C10 71.2(14) . . ?
F12 F11A C10 68.8(11) . . ?
F12 F11A F11 113.3(14) . . ?
C10 F11A F11 47.2(5) . . ?
F10 F12A C10 87.8(15) . . ?
F10 F12A F12 140.3(17) . . ?
C10 F12A F12 52.5(5) . . ?
C9 O4 Cu2 124.3(3) . . ?
N1 O01 Cu1 124.7(2) . . ?
O01 N1 C07 125.2(3) . . ?
O01 N1 C01 122.0(3) . . ?
C07 N1 C01 111.7(3) . . ?
N1 C01 C03 110.6(3) . . ?
N1 C01 C02 106.4(4) . . ?
C03 C01 C02 110.6(4) . . ?
N1 C01 C04 100.3(3) . . ?
C03 C01 C04 115.2(4) . . ?
C02 C01 C04 113.0(3) . . ?
N2 C04 C05 105.7(3) . . ?
N2 C04 C06 109.2(3) . . ?
C05 C04 C06 111.3(4) . . ?
N2 C04 C01 100.0(3) . . ?
C05 C04 C01 114.2(3) . . ?
C06 C04 C01 115.3(4) . . ?
O02 N2 C07 125.6(3) . . ?
O02 N2 C04 121.9(3) . . ?
C07 N2 C04 112.0(3) . . ?
N1 C07 N2 108.6(3) . . ?
N1 C07 C08 126.1(3) . . ?
N2 C07 C08 125.3(3) . . ?
C010 C08 C09 104.3(3) . . ?
C010 C08 C07 127.2(3) . . ?
C09 C08 C07 128.5(3) . . ?
N3 C09 C08 111.2(3) . . ?
C09 N3 N4 105.2(3) . . ?
C09 N3 Cu2 122.1(2) . . ?
N4 N3 Cu2 132.7(2) . . ?
C010 N4 N3 112.0(3) . . ?
C010 N4 C041 127.0(3) . . ?
N3 N4 C041 121.0(3) . . ?
C042 C041 N4 115.0(5) . . ?
C041 C042 C043 109.5(6) . . ?
C044 C043 C042 110.9(10) . . ?
N4 C010 C08 107.4(3) . . ?
C7S C1S C2S 43(3) 2_566 . ?
C7S C1S C8S 79(3) 2_566 2_566 ?
C2S C1S C8S 36.9(13) . 2_566 ?
C7S C1S C6S 22(3) 2_566 2_566 ?
C2S C1S C6S 46(2) . 2_566 ?
C8S C1S C6S 82(2) 2_566 2_566 ?
C7S C2S C8S 101(3) 2_566 2_566 ?
C7S C2S C1S 39(2) 2_566 . ?
C8S C2S C1S 63(2) 2_566 . ?
C7S C2S C6S 61(2) 2_566 2_566 ?
C8S C2S C6S 153(4) 2_566 2_566 ?
C1S C2S C6S 94(3) . 2_566 ?
C7S C2S C3S 109(3) 2_566 . ?
C8S C2S C3S 149(4) 2_566 . ?
C1S C2S C3S 147(3) . . ?
C6S C2S C3S 54.5(16) 2_566 . ?
C5S C3S C4S 22.4(19) 2_566 . ?
C5S C3S C6S 69.9(19) 2_566 2_566 ?
C4S C3S C6S 47.5(16) . 2_566 ?
C5S C3S C2S 113(3) 2_566 . ?
C4S C3S C2S 101(2) . . ?
C6S C3S C2S 69(2) 2_566 . ?
C5S C3S C7S 88(2) 2_566 2_566 ?
C4S C3S C7S 73.1(16) . 2_566 ?
C6S C3S C7S 46.2(13) 2_566 2_566 ?
C2S C3S C7S 27.8(16) . 2_566 ?
C5S C4S C3S 40(3) 2_566 . ?
C5S C4S C6S 104(4) 2_566 2_566 ?
C3S C4S C6S 65(2) . 2_566 ?
C5S C4S C4S 53(4) 2_566 2_566 ?
C3S C4S C4S 80(2) . 2_566 ?
C6S C4S C4S 130(3) 2_566 2_566 ?
C5S C4S C5S 73(5) 2_566 . ?
C3S C4S C5S 97(2) . . ?
C6S C4S C5S 132(3) 2_566 . ?
C4S C4S C5S 20.2(15) 2_566 . ?
C4S C5S C3S 118(4) 2_566 2_566 ?
C4S C5S C6S 51(3) 2_566 . ?
C3S C5S C6S 67(2) 2_566 . ?
C4S C5S C5S 82(5) 2_566 2_566 ?
C3S C5S C5S 125(4) 2_566 2_566 ?
C6S C5S C5S 114(3) . 2_566 ?
C4S C5S C4S 107(5) 2_566 . ?
C3S C5S C4S 111(3) 2_566 . ?
C6S C5S C4S 131(3) . . ?
C5S C5S C4S 25.3(16) 2_566 . ?
C3S C6S C5S 42.9(17) 2_566 . ?
C3S C6S C4S 67.7(18) 2_566 2_566 ?
C5S C6S C4S 24.9(18) . 2_566 ?
C3S C6S C2S 56.1(15) 2_566 2_566 ?
C5S C6S C2S 85(2) . 2_566 ?
C4S C6S C2S 105(2) 2_566 2_566 ?
C3S C6S C7S 89(2) 2_566 . ?
C5S C6S C7S 101(2) . . ?
C4S C6S C7S 107(3) 2_566 . ?
C2S C6S C7S 36.8(18) 2_566 . ?
C3S C6S C1S 95.4(18) 2_566 2_566 ?
C5S C6S C1S 113.7(18) . 2_566 ?
C4S C6S C1S 121(2) 2_566 2_566 ?
C2S C6S C1S 39.7(11) 2_566 2_566 ?
C7S C6S C1S 13.8(16) . 2_566 ?
C2S C7S C8S 36.8(16) 2_566 . ?
C2S C7S C1S 98(3) 2_566 2_566 ?
C8S C7S C1S 63(2) . 2_566 ?
C2S C7S C6S 82(3) 2_566 . ?
C8S C7S C6S 116(3) . . ?
C1S C7S C6S 144(4) 2_566 . ?
C2S C7S C3S 43(2) 2_566 2_566 ?
C8S C7S C3S 79.7(19) . 2_566 ?
C1S C7S C3S 141(3) 2_566 2_566 ?
C6S C7S C3S 45.1(17) . 2_566 ?
C7S C8S C2S 42(3) . 2_566 ?
C7S C8S C1S 38.3(19) . 2_566 ?
C2S C8S C1S 80(2) 2_566 2_566 ?

loop_
_geom_bond_atom_site_label_1
_geom_bond_atom_site_label_2
_geom_bond_distance
_geom_bond_site_symmetry_2
_geom_bond_publ_flag
Cu1 O2 1.961(2) 2_556 ?
Cu1 O2 1.961(2) . ?
Cu1 O1 1.973(3) 2_556 ?
Cu1 O1 1.973(3) . ?
Cu1 O01 2.330(3) 2_556 ?
Cu1 O01 2.330(3) . ?
O1 C2 1.243(5) . ?
C1 F1A 1.207(9) . ?
C1 F2A 1.242(11) . ?
C1 F2 1.260(9) . ?
C1 F3 1.269(10) . ?
C1 F3A 1.383(9) . ?
C1 F1 1.419(9) . ?
C1 C2 1.536(6) . ?
F1 F1A 0.905(14) . ?
F1 F2A 1.765(15) . ?
F2 F3A 0.985(12) . ?
F2 F1A 1.338(13) . ?
F3 F3A 1.763(14) . ?
C2 C3 1.374(6) . ?
C3 C4 1.371(6) . ?
C4 O2 1.252(5) . ?
C4 C5 1.529(6) . ?
C5 F6A 1.229(13) . ?
C5 F4A 1.254(11) . ?
C5 F5A 1.282(13) . ?
C5 F5 1.311(12) . ?
C5 F4 1.316(10) . ?
C5 F6 1.326(10) . ?
F4 F5A 0.56(2) . ?
F4 F6A 1.774(19) . ?
F5 F4A 0.532(17) . ?
F5 F5A 1.73(2) . ?
Cu2 O4 1.933(3) . ?
Cu2 O4 1.933(3) 2_667 ?
Cu2 O3 1.968(3) . ?
Cu2 O3 1.968(3) 2_667 ?
Cu2 N3 2.527(3) . ?
O3 C7 1.248(5) . ?
C6 F8A 1.076(13) . ?
C6 F9A 1.078(12) . ?
C6 F7A 1.12(2) . ?
C6 F7 1.317(8) . ?
C6 F8 1.313(8) . ?
C6 F9 1.320(8) . ?
C6 C7 1.508(6) . ?
F7 F9A 0.87(3) . ?
F7 F7A 1.19(3) . ?
F8 F8A 0.84(3) . ?
F8 F7A 1.07(4) . ?
F9 F8A 1.37(2) . ?
F9 F9A 1.34(3) . ?
F7A F9A 1.60(3) . ?
F7A F8A 1.51(3) . ?
C7 C8 1.385(6) . ?
C8 C9 1.376(6) . ?
C9 O4 1.254(5) . ?
C9 C10 1.538(6) . ?
C10 F11 1.222(10) . ?
C10 F12A 1.242(9) . ?
C10 F12 1.276(9) . ?
C10 F10A 1.279(10) . ?
C10 F11A 1.336(10) . ?
C10 F10 1.371(11) . ?
F10 F12A 0.630(13) . ?
F11 F10A 0.574(17) . ?
F11 F11A 1.636(13) . ?
F12 F11A 0.759(18) . ?
F12 F12A 1.568(15) . ?
O01 N1 1.292(4) . ?
N1 C07 1.336(4) . ?
N1 C01 1.496(5) . ?
C01 C03 1.520(6) . ?
C01 C02 1.526(6) . ?
C01 C04 1.554(6) . ?
C04 N2 1.500(5) . ?
C04 C05 1.517(6) . ?
C04 C06 1.518(6) . ?
N2 O02 1.277(4) . ?
N2 C07 1.345(5) . ?
C07 C08 1.440(5) . ?
C08 C010 1.387(5) . ?
C08 C09 1.402(5) . ?
C09 N3 1.323(5) . ?
N3 N4 1.359(4) . ?
N4 C010 1.325(5) . ?
N4 C041 1.463(5) . ?
C041 C042 1.412(8) . ?
C042 C043 1.604(10) . ?
C043 C044 1.296(13) . ?
C1S C7S 0.94(4) 2_566 ?
C1S C2S 1.487(19) . ?
C1S C8S 1.35(3) 2_566 ?
C1S C6S 2.32(4) 2_566 ?
C2S C7S 1.02(5) 2_566 ?
C2S C8S 0.91(3) 2_566 ?
C2S C6S 1.69(5) 2_566 ?
C2S C3S 1.495(19) . ?
C3S C5S 1.08(4) 2_566 ?
C3S C4S 1.498(19) . ?
C3S C6S 1.47(4) 2_566 ?
C3S C7S 2.07(5) 2_566 ?
C4S C5S 0.65(4) 2_566 ?
C4S C6S 1.19(3) 2_566 ?
C4S C4S 1.80(5) 2_566 ?
C4S C5S 1.501(19) . ?
C5S C4S 0.65(4) 2_566 ?
C5S C3S 1.08(4) 2_566 ?
C5S C6S 1.493(19) . ?
C5S C5S 1.45(5) 2_566 ?
C6S C3S 1.47(4) 2_566 ?
C6S C4S 1.19(3) 2_566 ?
C6S C2S 1.69(5) 2_566 ?
C6S C7S 1.49(2) . ?
C6S C1S 2.32(4) 2_566 ?
C7S C2S 1.02(5) 2_566 ?
C7S C8S 1.49(2) . ?
C7S C1S 0.94(4) 2_566 ?
C7S C3S 2.07(5) 2_566 ?
C8S C2S 0.91(3) 2_566 ?
C8S C1S 1.35(3) 2_566 ?
